data_2006128
loop_
_publ_author_name
'Ng, Seik Weng'
'Kumar Das, V. G.'

_publ_section_title
;
 Tricyclohexyl(<i>N</i>-phthaloylglycinato)tin(IV)
;
_journal_issue 5
_journal_name_full 'Acta Crystallographica Section C'
_journal_page_first 546
_journal_page_last 548
_journal_paper_doi 10.1107/S0108270196014849
_journal_volume 53
_journal_year 1997
_chemical_formula_iupac '[Sn (C6 H11)3 (C10 H6 N1 O4)]'
_chemical_formula_moiety '[(C18 H33)(C10 H6 N1 O4)Sn]'
_chemical_formula_sum 'C28 H39 N O4 Sn'
_chemical_formula_weight 572.29
_chemical_name_systematic
;
Tricyclohexyl-N-phthaloylglycinatotin
;
_space_group_IT_number 14
_symmetry_cell_setting monoclinic
_symmetry_space_group_name_Hall '-P 2yn'
_symmetry_space_group_name_H-M 'P 1 21/n 1'
_audit_creation_method SHELXL
_cell_angle_alpha 90
_cell_angle_beta 96.734(5)
_cell_angle_gamma 90
_cell_formula_units_Z 4
_cell_length_a 11.0030(10)
_cell_length_b 13.3701(9)
_cell_length_c 18.408(2)
_cell_measurement_reflns_used 25
_cell_measurement_temperature 298(2)
_cell_measurement_theta_max 11.0
_cell_measurement_theta_min 9.0
_cell_volume 2689.3(4)
_computing_cell_refinement 'CAD-4 VAX/PC'
_computing_data_collection 'CAD-4 VAX/PC (Enraf-Nonius, 1988)'
_computing_data_reduction 'NRCVAX (Gabe, Le Page, Charland, Lee & White, 1989)'
_computing_molecular_graphics 'ZORTEP (Zsolnai & Pritzkow, 1996)'
_computing_publication_material SHELXL93
_computing_structure_refinement 'SHELXL93 (Sheldrick, 1993)'
_computing_structure_solution 'SHELXS86 (Sheldrick, 1990)'
_diffrn_ambient_temperature 2980(2)
_diffrn_measurement_device 'Enraf-Nonius CAD-4'
_diffrn_measurement_method \w-2\q
_diffrn_radiation_monochromator graphite
_diffrn_radiation_source 'fine-focus sealed tube'
_diffrn_radiation_type MoK\a
_diffrn_radiation_wavelength 0.71073
_diffrn_reflns_av_R_equivalents 0.0000
_diffrn_reflns_av_sigmaI/netI 0.0629
_diffrn_reflns_limit_h_max 12
_diffrn_reflns_limit_h_min -13
_diffrn_reflns_limit_k_max 15
_diffrn_reflns_limit_k_min 0
_diffrn_reflns_limit_l_max 21
_diffrn_reflns_limit_l_min 0
_diffrn_reflns_number 4714
_diffrn_reflns_theta_max 24.97
_diffrn_reflns_theta_min 1.89
_diffrn_standards_decay_% 2.4
_diffrn_standards_interval_time 60
_diffrn_standards_number 3
_exptl_absorpt_coefficient_mu 0.983
_exptl_absorpt_correction_T_max 0.806
_exptl_absorpt_correction_T_min 0.673
_exptl_absorpt_correction_type 'DIFABS (Walker & Stuart, 1983)'
_exptl_crystal_colour Colorless
_exptl_crystal_density_diffrn 1.413
_exptl_crystal_density_method 'not measured'
_exptl_crystal_description Block
_exptl_crystal_F_000 1184
_exptl_crystal_size_max 0.28
_exptl_crystal_size_mid 0.25
_exptl_crystal_size_min 0.22
_refine_diff_density_max 0.303
_refine_diff_density_min -0.448
_refine_ls_extinction_method none
_refine_ls_goodness_of_fit_all 0.980
_refine_ls_goodness_of_fit_obs 1.081
_refine_ls_hydrogen_treatment 'H atoms riding with U(H) = 1.5U~eq~(C)'
_refine_ls_matrix_type full
_refine_ls_number_parameters 307
_refine_ls_number_reflns 4714
_refine_ls_number_restraints 0
_refine_ls_restrained_S_all 0.980
_refine_ls_restrained_S_obs 1.081
_refine_ls_R_factor_all 0.0706
_refine_ls_R_factor_obs .0446
_refine_ls_shift/esd_max 0.000
_refine_ls_shift/esd_mean 0.000
_refine_ls_structure_factor_coef Fsqd
_refine_ls_weighting_scheme
;
calc w = 1/[\s^2^(Fo^2^) + (0.039P)^2^]
where P = (Fo^2^ + 2Fc^2^)/3
;
_refine_ls_wR_factor_all 0.0942
_refine_ls_wR_factor_obs .0862
_reflns_number_observed 3336
_reflns_number_total 4714
_reflns_observed_criterion >2sigma(I)
_cod_data_source_file kh1125.cif
_cod_data_source_block ipt103
_cod_depositor_comments
;
The following automatic conversions were performed:
'_symmetry_cell_setting' value 'Monoclinic' changed to 'monoclinic'
according to '/home/saulius/struct/CIF-dictionaries/cif_core.dic'
dictionary named 'cif_core.dic' version 2.4.1 from 2010-06-29.

Automatic conversion script
Id: cif_fix_enum 1527 2010-12-29 10:47:43Z saulius 

The following automatic conversions were performed:

'_symmetry_cell_setting' value 'Monoclinic' changed to 'monoclinic'
according to /home/saulius/struct/CIF-dictionaries/cif_core.dic
dictionary named 'cif_core.dic' version 2.4.1 from 2010-06-29.

Automatic conversion script
Id: cif_fix_values 1715 2011-07-08 13:25:40Z adriana 
;
_cod_original_cell_volume 2689.4(5)
_cod_original_sg_symbol_H-M 'P 21/n'
_cod_database_code 2006128

loop_
_symmetry_equiv_pos_as_xyz
'x, y, z'
'x+1/2, -y+1/2, z+1/2'
'-x, -y, -z'
'-x-1/2, y-1/2, -z-1/2'

loop_
_atom_site_aniso_label
_atom_site_aniso_U_11
_atom_site_aniso_U_22
_atom_site_aniso_U_33
_atom_site_aniso_U_12
_atom_site_aniso_U_13
_atom_site_aniso_U_23
Sn1 .0302(2) .0441(2) .0423(2) .0003(2) .00090(10) .0037(2)
O1 .034(2) .055(2) .051(2) -.001(2) -.002(2) -.013(2)
O2 .033(2) .079(3) .084(3) -.004(2) .008(2) -.012(2)
O3 .051(2) .055(2) .065(2) .000(2) .007(2) .014(2)
O4 .079(3) .055(3) .090(3) .015(2) .005(2) .018(2)
N1 .033(2) .046(3) .047(2) .004(2) .000(2) -.001(2)
C1 .042(3) .040(3) .050(3) .001(2) -.003(2) .002(2)
C2 .050(3) .076(4) .060(4) .021(3) .010(3) .020(3)
C3 .062(4) .114(6) .109(6) .041(4) .013(4) .052(5)
C4 .066(4) .073(4) .084(5) .006(3) -.022(4) .034(4)
C5 .076(4) .057(4) .066(4) .004(3) .000(3) .020(3)
C6 .060(4) .058(4) .055(3) .010(3) .015(3) .019(3)
C7 .041(3) .048(3) .055(3) .001(2) .013(2) .004(2)
C8 .051(3) .064(4) .097(5) .007(3) .024(3) .029(3)
C9 .050(4) .064(4) .105(5) .004(3) .025(3) .023(4)
C10 .068(4) .057(4) .104(5) -.005(3) .009(4) .031(4)
C11 .067(4) .060(4) .121(6) .010(3) .029(4) .029(4)
C12 .057(4) .051(4) .088(4) .012(3) .023(3) .018(3)
C13 .034(2) .041(3) .048(3) -.001(2) -.004(2) .005(2)
C14 .052(3) .061(4) .051(3) -.005(3) -.010(2) .002(3)
C15 .059(4) .074(5) .072(4) -.011(3) -.028(3) .007(3)
C16 .045(4) .084(5) .132(6) .004(3) -.031(4) -.016(4)
C17 .037(3) .168(8) .117(6) -.018(4) .016(4) -.044(6)
C18 .039(3) .116(5) .073(4) -.009(3) .007(3) -.026(4)
C19 .040(3) .038(3) .059(3) .004(2) .002(3) .007(2)
C20 .038(3) .059(4) .053(3) .004(3) -.002(2) -.009(3)
C21 .040(3) .047(3) .039(3) .004(2) .009(2) .000(2)
C22 .046(3) .046(3) .033(3) .001(2) .013(2) -.002(2)
C23 .042(3) .074(4) .064(4) .009(3) .003(3) .007(3)
C24 .045(4) .100(6) .070(4) -.007(4) .011(3) -.011(4)
C25 .059(4) .078(5) .082(5) -.021(4) .021(3) -.018(4)
C26 .074(4) .055(4) .077(4) -.018(3) .022(3) .001(3)
C27 .053(3) .044(3) .043(3) -.005(3) .010(2) -.014(2)
C28 .049(3) .047(3) .051(3) .000(3) .003(3) .001(3)

loop_
_atom_site_label
_atom_site_fract_x
_atom_site_fract_y
_atom_site_fract_z
_atom_site_U_iso_or_equiv
_atom_site_thermal_displace_type
_atom_site_calc_flag
_atom_site_refinement_flags
_atom_site_occupancy
_atom_site_disorder_group
_atom_site_type_symbol
Sn1 .17981(3) .22904(3) .26240(2) .03910(10) Uani d . 1 . Sn
O1 .2293(3) .1268(2) .1848(2) .0470(10) Uani d . 1 . O
O2 .0385(3) .0793(3) .1475(2) .0650(10) Uani d . 1 . O
O3 .3796(3) -.1089(3) .1337(2) .0570(10) Uani d . 1 . O
O4 .3306(4) .1962(3) .0246(2) .0750(10) Uani d . 1 . O
N1 .3249(3) .0388(3) .0752(2) .0420(10) Uani d . 1 . N
C1 .0736(4) .3360(4) .1944(3) .0450(10) Uani d . 1 . C
H1 .1018(4) .4024(4) .2113(3) .067 Uiso calc R 1 . H
C2 -.0627(5) .3309(4) .2022(3) .062(2) Uani d . 1 . C
H2A -.0949(5) .2665(4) .1851(3) .092 Uiso calc R 1 . H
H2B -.0746(5) .3376(4) .2534(3) .092 Uiso calc R 1 . H
C3 -.1316(6) .4140(5) .1581(4) .095(2) Uani d . 1 . C
H3A -.2184(6) .4081(5) .1621(4) .142 Uiso calc R 1 . H
H3B -.1042(6) .4784(5) .1780(4) .142 Uiso calc R 1 . H
C4 -.1110(5) .4090(5) .0786(3) .077(2) Uani d . 1 . C
H4A -.1462(5) .3477(5) .0573(3) .115 Uiso calc R 1 . H
H4B -.1520(5) .4648(5) .0525(3) .115 Uiso calc R 1 . H
C5 .0234(5) .4121(4) .0699(3) .067(2) Uani d . 1 . C
H5A .0567(5) .4766(4) .0861(3) .100 Uiso calc R 1 . H
H5B .0341(5) .4044(4) .0187(3) .100 Uiso calc R 1 . H
C6 .0930(5) .3293(4) .1143(3) .057(2) Uani d . 1 . C
H6A .0651(5) .2647(4) .0950(3) .086 Uiso calc R 1 . H
H6B .1797(5) .3350(4) .1096(3) .086 Uiso calc R 1 . H
C7 .1020(4) .1382(4) .3413(3) .0480(10) Uani d . 1 . C
H7 .1328(4) .1651(4) .3894(3) .071 Uiso calc R 1 . H
C8 -.0355(5) .1409(4) .3366(3) .069(2) Uani d . 1 . C
H8A -.0702(5) .1174(4) .2888(3) .104 Uiso calc R 1 . H
H8B -.0621(5) .2094(4) .3420(3) .104 Uiso calc R 1 . H
C9 -.0829(5) .0762(4) .3955(4) .072(2) Uani d . 1 . C
H9A -.0577(5) .1053(4) .4432(4) .108 Uiso calc R 1 . H
H9B -.1716(5) .0753(4) .3881(4) .108 Uiso calc R 1 . H
C10 -.0354(5) -.0294(4) .3939(4) .077(2) Uani d . 1 . C
H10A -.0689(5) -.0612(4) .3485(4) .115 Uiso calc R 1 . H
H10B -.0628(5) -.0669(4) .4340(4) .115 Uiso calc R 1 . H
C11 .1016(6) -.0320(5) .3999(4) .082(2) Uani d . 1 . C
H11A .1290(6) -.1005(5) .3959(4) .122 Uiso calc R 1 . H
H11B .1354(6) -.0066(5) .4474(4) .122 Uiso calc R 1 . H
C12 .1481(5) .0312(4) .3397(3) .064(2) Uani d . 1 . C
H12A .2369(5) .0313(4) .3461(3) .096 Uiso calc R 1 . H
H12B .1209(5) .0017(4) .2925(3) .096 Uiso calc R 1 . H
C13 .3657(4) .2735(4) .3007(2) .0420(10) Uani d . 1 . C
H13 .3686(4) .3464(4) .2959(2) .063 Uiso calc R 1 . H
C14 .3979(5) .2506(4) .3811(3) .056(2) Uani d . 1 . C
H14A .3934(5) .1789(4) .3887(3) .084 Uiso calc R 1 . H
H14B .3388(5) .2824(4) .4088(3) .084 Uiso calc R 1 . H
C15 .5264(5) .2875(5) .4090(3) .071(2) Uani d . 1 . C
H15A .5288(5) .3599(5) .4061(3) .107 Uiso calc R 1 . H
H15B .5461(5) .2686(5) .4599(3) .107 Uiso calc R 1 . H
C16 .6191(5) .2438(5) .3648(4) .090(2) Uani d . 1 . C
H16A .6223(5) .1720(5) .3719(4) .135 Uiso calc R 1 . H
H16B .6992(5) .2708(5) .3819(4) .135 Uiso calc R 1 . H
C17 .5894(5) .2661(6) .2841(4) .107(3) Uani d . 1 . C
H17A .6478(5) .2322(6) .2571(4) .160 Uiso calc R 1 . H
H17B .5970(5) .3375(6) .2761(4) .160 Uiso calc R 1 . H
C18 .4588(5) .2321(5) .2551(3) .076(2) Uani d . 1 . C
H18A .4394(5) .2544(5) .2049(3) .114 Uiso calc R 1 . H
H18B .4550(5) .1596(5) .2554(3) .114 Uiso calc R 1 . H
C19 .1476(5) .0821(4) .1412(3) .0460(10) Uani d . 1 . C
C20 .1944(4) .0314(4) .0758(3) .0510(10) Uani d . 1 . C
H20A .1718(4) -.0387(4) .0757(3) .076 Uiso calc R 1 . H
H20B .1542(4) .0612(4) .0313(3) .076 Uiso calc R 1 . H
C21 .4068(4) -.0298(4) .1079(3) .0420(10) Uani d . 1 . C
C22 .5313(4) .0131(4) .1032(2) .0410(10) Uani d . 1 . C
C23 .6455(5) -.0244(5) .1266(3) .061(2) Uani d . 1 . C
H23 .6558(5) -.0866(5) .1492(3) .079 Uiso calc R 1 . H
C24 .7451(5) .0353(5) .1146(3) .071(2) Uani d . 1 . C
H24 .8239(5) .0122(5) .1294(3) .093 Uiso calc R 1 . H
C25 .7303(6) .1260(5) .0821(3) .072(2) Uani d . 1 . C
H25 .7990(6) .1637(5) .0752(3) .093 Uiso calc R 1 . H
C26 .6153(6) .1639(5) .0589(3) .068(2) Uani d . 1 . C
H26 .6054(6) .2261(5) .0363(3) .088 Uiso calc R 1 . H
C27 .5167(5) .1061(4) .0706(3) .0460(10) Uani d . 1 . C
C28 .3824(5) .1255(4) .0522(3) .0490(10) Uani d . 1 . C

loop_
_atom_type_symbol
_atom_type_description
_atom_type_scat_dispersion_real
_atom_type_scat_dispersion_imag
_atom_type_scat_source
C C 0.0033 0.0016 'International Tables Vol C Tables 4.2.6.8 and 6.1.1.4'
H H 0.0000 0.0000 'International Tables Vol C Tables 4.2.6.8 and 6.1.1.4'
N N 0.0061 0.0033 'International Tables Vol C Tables 4.2.6.8 and 6.1.1.4'
O O 0.0106 0.0060 'International Tables Vol C Tables 4.2.6.8 and 6.1.1.4'
Sn Sn -0.6537 1.4246 'International Tables Vol C Tables 4.2.6.8 and 6.1.1.4'

loop_
_geom_angle_atom_site_label_1
_geom_angle_atom_site_label_2
_geom_angle_atom_site_label_3
_geom_angle_site_symmetry_3
_geom_angle
_geom_angle_publ_flag
C1 Sn1 C7 . 122.4(2) yes
C1 Sn1 C13 . 115.8(2) yes
C1 Sn1 O1 . 101.7(2) yes
C1 Sn1 O3 4_666 75.4(2) yes
C7 Sn1 C13 . 111.8(2) yes
C7 Sn1 O1 . 104.4(2) yes
C7 Sn1 O3 4_666 81.0(2) yes
C13 Sn1 O1 . 95.1(2) yes
C13 Sn1 O3 4_666 82.2(2) yes
O1 Sn1 O3 4_666 174.50(10) yes
C19 O1 Sn1 . 120.8(3) no
C20 N1 C21 . 123.6(4) no
C20 N1 C28 . 122.8(4) no
C21 N1 C28 . 112.7(4) no
C6 C1 C2 . 110.0(4) no
C6 C1 Sn1 . 113.5(3) no
C2 C1 Sn1 . 112.8(3) no
C3 C2 C1 . 110.5(5) no
C4 C3 C2 . 111.2(5) no
C5 C4 C3 . 111.3(5) no
C4 C5 C6 . 111.1(5) no
C1 C6 C5 . 111.0(4) no
C8 C7 C12 . 111.0(4) no
C8 C7 Sn1 . 115.2(3) no
C12 C7 Sn1 . 111.1(3) no
C7 C8 C9 . 111.8(5) no
C10 C9 C8 . 111.6(5) no
C9 C10 C11 . 111.6(5) no
C10 C11 C12 . 110.6(5) no
C7 C12 C11 . 111.5(5) no
C18 C13 C14 . 112.0(4) no
C18 C13 Sn1 . 113.3(3) no
C14 C13 Sn1 . 111.5(3) no
C13 C14 C15 . 111.4(4) no
C16 C15 C14 . 110.7(5) no
C15 C16 C17 . 112.0(5) no
C16 C17 C18 . 111.6(6) no
C13 C18 C17 . 111.5(5) no
O2 C19 O1 . 125.5(5) no
O1 C19 C20 . 115.2(4) no
N1 C20 C19 . 113.9(4) no
O3 C21 N1 . 125.1(5) no
O3 C21 C22 . 128.9(5) no
N1 C21 C22 . 106.1(4) no
C23 C22 C27 . 121.4(5) no
C23 C22 C21 . 130.6(5) no
C27 C22 C21 . 108.0(4) no
C22 C23 C24 . 116.6(6) no
C25 C24 C23 . 121.8(6) no
C24 C25 C26 . 121.6(6) no
C27 C26 C25 . 117.2(6) no
C26 C27 C22 . 121.5(5) no
C26 C27 C28 . 130.2(5) no
C22 C27 C28 . 108.4(4) no
O4 C28 N1 . 125.0(5) no
O4 C28 C27 . 130.2(5) no
N1 C28 C27 . 104.8(4) no

loop_
_geom_bond_atom_site_label_1
_geom_bond_atom_site_label_2
_geom_bond_site_symmetry_2
_geom_bond_distance
_geom_bond_publ_flag
Sn1 C1 . 2.154(5) yes
Sn1 C7 . 2.145(5) yes
Sn1 C13 . 2.166(4) yes
Sn1 O1 . 2.095(3) yes
Sn1 O3 4_666 3.013(4) yes
O1 C19 . 1.281(6) no
O2 C19 . 1.220(5) no
O3 C21 . 1.211(5) no
O4 C28 . 1.186(6) no
N1 C20 . 1.441(5) no
N1 C21 . 1.374(6) no
N1 C28 . 1.410(6) no
C1 C6 . 1.517(7) no
C1 C2 . 1.525(7) no
C2 C3 . 1.525(7) no
C3 C4 . 1.508(9) no
C4 C5 . 1.507(8) no
C5 C6 . 1.527(7) no
C7 C8 . 1.506(7) no
C7 C12 . 1.518(7) no
C8 C9 . 1.526(7) no
C9 C10 . 1.507(8) no
C10 C11 . 1.500(8) no
C11 C12 . 1.528(7) no
C13 C18 . 1.504(7) no
C13 C14 . 1.512(6) no
C14 C15 . 1.529(7) no
C15 C16 . 1.497(8) no
C16 C17 . 1.510(10) no
C17 C18 . 1.543(7) no
C19 C20 . 1.522(7) no
C21 C22 . 1.497(6) no
C22 C23 . 1.374(6) no
C22 C27 . 1.382(7) no
C23 C24 . 1.394(7) no
C24 C25 . 1.355(8) no
C25 C26 . 1.383(8) no
C26 C27 . 1.370(7) no
C27 C28 . 1.500(7) no
